data_1555252
loop_
_publ_author_name
'Bhunia, Mrinal'
'Sahoo, Sumeet Ranjan'
'Shaw, Bikash Kumar'
'Vaidya, Shefali'
'Pariyar, Anand'
'Vijaykumar, Gonela'
'Adhikari, Debashis'
'Mandal, Swadhin K.'

_publ_section_title
;
 Storing redox equivalent in the phenalenyl backbone towards catalytic
 multi-electron reduction.
;
_journal_issue 31
_journal_name_full 'Chemical science'
_journal_page_first 7433
_journal_page_last 7441
_journal_paper_doi 10.1039/c9sc02057h
_journal_volume 10
_journal_year 2019
_chemical_formula_moiety 'C17 H15 Co0.5 O3'
_chemical_formula_sum 'C17 H15 Co0.5 O3'
_chemical_formula_weight 296.77
_space_group_crystal_system monoclinic
_space_group_IT_number 14
_space_group_name_Hall '-P 2yn'
_space_group_name_H-M_alt 'P 1 21/n 1'
_symmetry_Int_Tables_number 14
_atom_sites_solution_primary direct
_audit_creation_date 2017-11-23
_audit_creation_method
;
Olex2 1.2
(compiled 2017.08.10 svn.r3458 for OlexSys, GUI svn.r5381)
;
_audit_update_record
;
2018-03-07 deposited with the CCDC.	2019-06-10 downloaded from the CCDC.
;
_cell_angle_alpha 90
_cell_angle_beta 94.068(6)
_cell_angle_gamma 90
_cell_formula_units_Z 4
_cell_length_a 9.6119(5)
_cell_length_b 16.0078(7)
_cell_length_c 12.0749(7)
_cell_measurement_reflns_used 2200
_cell_measurement_temperature 100
_cell_measurement_theta_max 65.8650
_cell_measurement_theta_min 3.6650
_cell_volume 1853.23(17)
_computing_cell_refinement
;
CrysAlisPro, Agilent Technologies,
Version 1.171.37.31 (release 14-01-2014 CrysAlis171 .NET)
(compiled Jan 14 2014,18:38:05)
;
_computing_data_collection
;
CrysAlisPro, Agilent Technologies,
Version 1.171.37.31 (release 14-01-2014 CrysAlis171 .NET)
(compiled Jan 14 2014,18:38:05)
;
_computing_data_reduction
;
CrysAlisPro, Agilent Technologies,
Version 1.171.37.31 (release 14-01-2014 CrysAlis171 .NET)
(compiled Jan 14 2014,18:38:05)
;
_computing_molecular_graphics 'Olex2 (Dolomanov et al., 2009)'
_computing_publication_material 'Olex2 (Dolomanov et al., 2009)'
_computing_structure_refinement 'olex2.refine (Bourhis et al., 2015)'
_computing_structure_solution 'ShelXS (Sheldrick, 2008)'
_diffrn_ambient_temperature 100
_diffrn_detector 'CCD plate'
_diffrn_detector_area_resol_mean 7.9580
_diffrn_detector_type Eos
_diffrn_measured_fraction_theta_full 0.9895
_diffrn_measured_fraction_theta_max 0.9895
_diffrn_measurement_details
;
#__ type_ start__ end____ width___ exp.time_
  1 omega   25.00   88.00   1.0000   10.0000
omega____ theta____ kappa____ phi______ frames
    -      108.0000  -32.0000   60.0000 63

#__ type_ start__ end____ width___ exp.time_
  2 omega   75.00  100.00   1.0000   10.0000
omega____ theta____ kappa____ phi______ frames
    -      108.0000  -21.0000   60.0000 25

#__ type_ start__ end____ width___ exp.time_
  3 omega   83.00  111.00   1.0000   10.0000
omega____ theta____ kappa____ phi______ frames
    -      108.0000  -65.0000   90.0000 28

#__ type_ start__ end____ width___ exp.time_
  4 omega   56.00   85.00   1.0000   10.0000
omega____ theta____ kappa____ phi______ frames
    -      108.0000  -54.0000   90.0000 29

#__ type_ start__ end____ width___ exp.time_
  5 omega   48.00   74.00   1.0000   10.0000
omega____ theta____ kappa____ phi______ frames
    -      108.0000  -21.0000   60.0000 26

#__ type_ start__ end____ width___ exp.time_
  6 omega   29.00  178.00   1.0000   10.0000
omega____ theta____ kappa____ phi______ frames
    -      108.0000   21.0000   60.0000 149

#__ type_ start__ end____ width___ exp.time_
  7 omega  133.00  167.00   1.0000   10.0000
omega____ theta____ kappa____ phi______ frames
    -      108.0000  104.0000   30.0000 34

#__ type_ start__ end____ width___ exp.time_
  8 omega  139.00  175.00   1.0000   10.0000
omega____ theta____ kappa____ phi______ frames
    -      108.0000  138.0000  150.0000 36

#__ type_ start__ end____ width___ exp.time_
  9 omega  101.00  147.00   1.0000    4.0000
omega____ theta____ kappa____ phi______ frames
    -       67.3430  111.0000   60.0000 46

#__ type_ start__ end____ width___ exp.time_
 10 omega  101.00  128.00   1.0000    4.0000
omega____ theta____ kappa____ phi______ frames
    -       67.3430  111.0000 -150.0000 27

#__ type_ start__ end____ width___ exp.time_
 11 omega   89.00  142.00   1.0000   10.0000
omega____ theta____ kappa____ phi______ frames
    -      108.0000  138.0000 -180.0000 53

#__ type_ start__ end____ width___ exp.time_
 12 omega   40.00  100.00   1.0000    1.0000
omega____ theta____ kappa____ phi______ frames
    -       26.6859   77.0000 -150.0000 60

#__ type_ start__ end____ width___ exp.time_
 13 omega   44.00   85.00   1.0000   10.0000
omega____ theta____ kappa____ phi______ frames
    -      108.0000  -32.0000  -60.0000 41

#__ type_ start__ end____ width___ exp.time_
 14 omega   59.00   86.00   1.0000   10.0000
omega____ theta____ kappa____ phi______ frames
    -      108.0000  -65.0000  -90.0000 27

#__ type_ start__ end____ width___ exp.time_
 15 omega  106.00  142.00   1.0000   10.0000
omega____ theta____ kappa____ phi______ frames
    -      108.0000  -65.0000  -90.0000 36

#__ type_ start__ end____ width___ exp.time_
 16 omega   58.00  106.00   1.0000    1.0000
omega____ theta____ kappa____ phi______ frames
    -       26.6859 -178.0000    0.0000 48

#__ type_ start__ end____ width___ exp.time_
 17 omega   41.00  107.00   1.0000    4.0000
omega____ theta____ kappa____ phi______ frames
    -       67.3430 -111.0000 -120.0000 66

#__ type_ start__ end____ width___ exp.time_
 18 omega   53.00   80.00   1.0000    1.0000
omega____ theta____ kappa____ phi______ frames
    -       26.6859  -99.0000 -180.0000 27

#__ type_ start__ end____ width___ exp.time_
 19 omega   53.00   79.00   1.0000   10.0000
omega____ theta____ kappa____ phi______ frames
    -      108.0000  -32.0000  -30.0000 26

#__ type_ start__ end____ width___ exp.time_
 20 omega   32.00   74.00   1.0000   10.0000
omega____ theta____ kappa____ phi______ frames
    -      108.0000  -54.0000  -60.0000 42

#__ type_ start__ end____ width___ exp.time_
 21 omega   28.00   96.00   1.0000   10.0000
omega____ theta____ kappa____ phi______ frames
    -      108.0000 -104.0000  -30.0000 68

#__ type_ start__ end____ width___ exp.time_
 22 omega   55.00   80.00   1.0000   10.0000
omega____ theta____ kappa____ phi______ frames
    -      108.0000  -21.0000 -150.0000 25

#__ type_ start__ end____ width___ exp.time_
 23 omega   12.00   38.00   1.0000    4.0000
omega____ theta____ kappa____ phi______ frames
    -       67.3430 -111.0000 -120.0000 26

#__ type_ start__ end____ width___ exp.time_
 24 omega   -9.00   38.00   1.0000    1.0000
omega____ theta____ kappa____ phi______ frames
    -       26.6859   57.0000  120.0000 47

#__ type_ start__ end____ width___ exp.time_
 25 omega   41.00  138.00   1.0000    4.0000
omega____ theta____ kappa____ phi______ frames
    -       67.3430   61.0000  150.0000 97

#__ type_ start__ end____ width___ exp.time_
 26 omega   53.00   89.00   1.0000   10.0000
omega____ theta____ kappa____ phi______ frames
    -      108.0000  -32.0000  150.0000 36

#__ type_ start__ end____ width___ exp.time_
 27 omega   32.00  108.00   1.0000   10.0000
omega____ theta____ kappa____ phi______ frames
    -      108.0000  -54.0000  150.0000 76

#__ type_ start__ end____ width___ exp.time_
 28 omega   31.00  137.00   1.0000    4.0000
omega____ theta____ kappa____ phi______ frames
    -       67.3430   77.0000   30.0000 106

#__ type_ start__ end____ width___ exp.time_
 29 omega  -15.00   19.00   1.0000    1.0000
omega____ theta____ kappa____ phi______ frames
    -       26.6859   77.0000 -150.0000 34
;
_diffrn_measurement_device 'four-circle diffractometer'
_diffrn_measurement_device_type 'SuperNova, Dual, Cu at zero, Eos'
_diffrn_measurement_method '\w scans'
_diffrn_orient_matrix_UB_11 0.0511824000
_diffrn_orient_matrix_UB_12 0.0875371000
_diffrn_orient_matrix_UB_13 0.0365745000
_diffrn_orient_matrix_UB_21 -0.0499934000
_diffrn_orient_matrix_UB_22 -0.0156793000
_diffrn_orient_matrix_UB_23 0.1167306000
_diffrn_orient_matrix_UB_31 0.1438399000
_diffrn_orient_matrix_UB_32 -0.0366282000
_diffrn_orient_matrix_UB_33 0.0377287000
_diffrn_radiation_monochromator mirror
_diffrn_radiation_probe x-ray
_diffrn_radiation_type 'Cu K\a'
_diffrn_radiation_wavelength 1.54184
_diffrn_reflns_av_R_equivalents 0.0391
_diffrn_reflns_av_unetI/netI 0.0528
_diffrn_reflns_limit_h_max 11
_diffrn_reflns_limit_h_min -9
_diffrn_reflns_limit_k_max 15
_diffrn_reflns_limit_k_min -18
_diffrn_reflns_limit_l_max 14
_diffrn_reflns_limit_l_min -14
_diffrn_reflns_number 7256
_diffrn_reflns_theta_full 66.3161
_diffrn_reflns_theta_max 66.32
_diffrn_reflns_theta_min 5.38
_diffrn_source 'sealed X-ray tube'
_diffrn_source_type 'SuperNova (Cu) X-ray Source'
_exptl_absorpt_coefficient_mu 3.918
_exptl_absorpt_correction_T_max 1.00000
_exptl_absorpt_correction_T_min 0.39559
_exptl_absorpt_correction_type multi-scan
_exptl_absorpt_process_details
;
CrysAlisPro, Agilent Technologies,
Version 1.171.37.31 (release 14-01-2014 CrysAlis171 .NET)
(compiled Jan 14 2014,18:38:05)
Empirical absorption correction using spherical harmonics,
 implemented in SCALE3 ABSPACK scaling algorithm.
;
_exptl_crystal_colour 'clear dark red'
_exptl_crystal_colour_lustre clear
_exptl_crystal_colour_modifier dark
_exptl_crystal_colour_primary red
_exptl_crystal_density_diffrn 1.0636
_exptl_crystal_description block
_exptl_crystal_F_000 615.0820
_exptl_crystal_size_max 0.65
_exptl_crystal_size_mid 0.42
_exptl_crystal_size_min 0.35
_refine_diff_density_max 0.3670
_refine_diff_density_min -0.2774
_refine_diff_density_rms 0.0621
_refine_ls_d_res_high 0.8418
_refine_ls_d_res_low 8.2252
_refine_ls_extinction_expression Fc^*^=kFc[1+0.001xFc^2^\l^3^/sin(2\q)]^-1/4^
_refine_ls_goodness_of_fit_ref 0.9725
_refine_ls_hydrogen_treatment constr
_refine_ls_matrix_type full
_refine_ls_number_constraints 26
_refine_ls_number_parameters 188
_refine_ls_number_reflns 3218
_refine_ls_number_restraints 0
_refine_ls_restrained_S_all 0.9725
_refine_ls_R_factor_all 0.0608
_refine_ls_R_factor_gt 0.0489
_refine_ls_shift/su_max 0.0004
_refine_ls_shift/su_mean 0.0001
_refine_ls_structure_factor_coef Fsqd
_refine_ls_weighting_details 'w=1/[\s^2^(Fo^2^)+(0.0944P)^2^] where P=(Fo^2^+2Fc^2^)/3'
_refine_ls_weighting_scheme calc
_refine_ls_wR_factor_gt 0.1398
_refine_ls_wR_factor_ref 0.1490
_reflns_Friedel_coverage 0.0
_reflns_limit_h_max 8
_reflns_limit_h_min -11
_reflns_limit_k_max 18
_reflns_limit_k_min 0
_reflns_limit_l_max 14
_reflns_limit_l_min -7
_reflns_number_gt 2514
_reflns_number_total 3218
_reflns_threshold_expression I>=2u(I)
_cod_data_source_file c9sc02057h2.cif
_cod_data_source_block SKM_AP_CoPLY
_cod_original_cell_volume 1853.22(17)
_cod_original_sg_symbol_Hall '-P 2ybc (x-z,y,z)'
_cod_database_code 1555252
_chemical_oxdiff_formula C26H14O4Co1
_reflns_odcompleteness_completeness 97.16
_reflns_odcompleteness_iscentric 1
_reflns_odcompleteness_theta 66.97
_olex2_refinement_description
;
1. Fixed Uiso
 At 1.2 times of:
  All C(H) groups, All C(H,H) groups
2.a Secondary CH2 refined with riding coordinates:
 C10(H10a,H10b), C13(H13a,H13b), C12(H12a,H12b), C11(H11a,H11b)
2.b Aromatic/amide H refined with riding coordinates:
 C8(H8), C7(H7), C2(H2), C3(H3), C4(H4), C6(H6), C5(H5)
;
_olex2_date_sample_data_collection 2014-05-01
_olex2_submission_special_instructions 'No special instructions were received'

loop_
_space_group_symop_id
_space_group_symop_operation_xyz
1 x,y,z
2 -x+1/2,y+1/2,-z+1/2
3 -x,-y,-z
4 x-1/2,-y-1/2,z-1/2

loop_
_atom_site_label
_atom_site_type_symbol
_atom_site_fract_x
_atom_site_fract_y
_atom_site_fract_z
_atom_site_U_iso_or_equiv
_atom_site_adp_type
_atom_site_occupancy
_atom_site_site_symmetry_order
_atom_site_refinement_flags_posn
_atom_site_refinement_flags_adp
_atom_site_refinement_flags_occupancy
Co1 Co 0.0 0.0 0.5 0.0430(2) Uani 1.000000 2 S T P
O2 O 0.0677(2) 0.04279(12) 0.35685(16) 0.0505(4) Uani 1.000000 1 . . .
O1 O 0.1026(2) 0.09577(12) 0.57604(15) 0.0529(5) Uani 1.000000 1 . . .
C9A C 0.1950(3) 0.16475(15) 0.4210(2) 0.0432(5) Uani 1.000000 1 . . .
C9 C 0.1436(3) 0.10605(17) 0.3387(2) 0.0458(6) Uani 1.000000 1 . . .
O3 O 0.1873(2) -0.07999(14) 0.5221(2) 0.0671(6) Uani 1.000000 1 . . .
C1 C 0.1699(3) 0.15558(16) 0.5360(2) 0.0475(6) Uani 1.000000 1 . . .
C9B C 0.2749(3) 0.23507(17) 0.3875(3) 0.0489(6) Uani 1.000000 1 . . .
C3A C 0.3258(3) 0.29509(18) 0.4657(3) 0.0575(7) Uani 1.000000 1 . . .
C6A C 0.3047(3) 0.2453(2) 0.2745(3) 0.0593(7) Uani 1.000000 1 . . .
C8 C 0.1812(4) 0.1175(2) 0.2256(3) 0.0642(8) Uani 1.000000 1 . . .
H8 H 0.1516(4) 0.0774(2) 0.1709(3) 0.0771(9) Uiso 1.000000 1 R . .
C7 C 0.2570(4) 0.1837(2) 0.1959(3) 0.0695(9) Uani 1.000000 1 . . .
H7 H 0.2791(4) 0.1893(2) 0.1208(3) 0.0834(10) Uiso 1.000000 1 R . .
C2 C 0.2248(4) 0.2181(2) 0.6126(3) 0.0618(7) Uani 1.000000 1 . . .
H2 H 0.2084(4) 0.2131(2) 0.6890(3) 0.0742(9) Uiso 1.000000 1 R . .
C3 C 0.2989(4) 0.2836(2) 0.5789(3) 0.0686(9) Uani 1.000000 1 . . .
H3 H 0.3343(4) 0.3232(2) 0.6323(3) 0.0823(10) Uiso 1.000000 1 R . .
C4 C 0.4019(4) 0.3640(2) 0.4305(4) 0.0751(10) Uani 1.000000 1 . . .
H4 H 0.4366(4) 0.4041(2) 0.4835(4) 0.0901(12) Uiso 1.000000 1 R . .
C6 C 0.3814(4) 0.3150(2) 0.2441(3) 0.0726(10) Uani 1.000000 1 . . .
H6 H 0.4023(4) 0.3212(2) 0.1688(3) 0.0871(12) Uiso 1.000000 1 R . .
C10 C 0.3175(3) -0.0594(2) 0.4816(4) 0.0750(10) Uani 1.000000 1 . . .
H10a H 0.3073(3) -0.0499(2) 0.4005(4) 0.0899(12) Uiso 1.000000 1 R . .
H10b H 0.3557(3) -0.0080(2) 0.5181(4) 0.0899(12) Uiso 1.000000 1 R . .
C5 C 0.4272(4) 0.3743(2) 0.3196(4) 0.0807(11) Uani 1.000000 1 . . .
H5 H 0.4758(4) 0.4222(2) 0.2963(4) 0.0968(14) Uiso 1.000000 1 R . .
C13 C 0.2021(4) -0.1494(3) 0.5935(4) 0.0855(13) Uani 1.000000 1 . . .
H13a H 0.1783(4) -0.1335(3) 0.6691(4) 0.1026(15) Uiso 1.000000 1 R . .
H13b H 0.1385(4) -0.1947(3) 0.5664(4) 0.1026(15) Uiso 1.000000 1 R . .
C12 C 0.3479(4) -0.1779(3) 0.5960(4) 0.0907(13) Uani 1.000000 1 . . .
H12a H 0.3970(4) -0.1659(3) 0.6692(4) 0.1089(15) Uiso 1.000000 1 R . .
H12b H 0.3519(4) -0.2388(3) 0.5820(4) 0.1089(15) Uiso 1.000000 1 R . .
C11 C 0.4113(4) -0.1317(3) 0.5083(6) 0.1088(19) Uani 1.000000 1 . . .
H11a H 0.4187(4) -0.1674(3) 0.4420(6) 0.131(2) Uiso 1.000000 1 R . .
H11b H 0.5058(4) -0.1122(3) 0.5342(6) 0.131(2) Uiso 1.000000 1 R . .

loop_
_atom_site_aniso_label
_atom_site_aniso_U_11
_atom_site_aniso_U_22
_atom_site_aniso_U_33
_atom_site_aniso_U_12
_atom_site_aniso_U_13
_atom_site_aniso_U_23
Co1 0.0468(3) 0.0361(3) 0.0475(3) 0.0010(2) 0.0130(2) 0.0040(2)
O2 0.0598(11) 0.0458(9) 0.0473(9) -0.0034(8) 0.0136(8) 0.0008(8)
O1 0.0626(12) 0.0501(10) 0.0479(9) -0.0101(9) 0.0169(8) 0.0006(8)
C9A 0.0414(12) 0.0394(11) 0.0497(13) 0.0063(10) 0.0095(10) 0.0071(10)
C9 0.0474(13) 0.0457(13) 0.0456(12) 0.0048(11) 0.0117(10) 0.0048(11)
O3 0.0532(11) 0.0624(12) 0.0873(15) 0.0150(10) 0.0166(11) 0.0244(12)
C1 0.0483(14) 0.0407(12) 0.0545(14) 0.0024(10) 0.0110(11) 0.0006(11)
C9B 0.0406(13) 0.0434(12) 0.0632(16) 0.0068(10) 0.0077(11) 0.0120(12)
C3A 0.0521(15) 0.0447(14) 0.0759(19) -0.0008(12) 0.0063(14) 0.0072(13)
C6A 0.0504(15) 0.0604(16) 0.0684(18) 0.0048(13) 0.0128(13) 0.0232(15)
C8 0.082(2) 0.0659(17) 0.0459(14) -0.0040(16) 0.0151(14) 0.0038(13)
C7 0.075(2) 0.082(2) 0.0542(16) -0.0013(17) 0.0187(15) 0.0183(16)
C2 0.0699(19) 0.0573(16) 0.0596(16) -0.0089(15) 0.0144(14) -0.0077(14)
C3 0.074(2) 0.0521(15) 0.080(2) -0.0118(15) 0.0088(17) -0.0139(15)
C4 0.065(2) 0.0516(16) 0.109(3) -0.0065(15) 0.0048(19) 0.0130(18)
C6 0.0590(18) 0.073(2) 0.087(2) -0.0012(16) 0.0153(17) 0.0354(19)
C10 0.0535(17) 0.068(2) 0.105(3) 0.0108(15) 0.0225(18) 0.023(2)
C5 0.0630(19) 0.0613(19) 0.119(3) -0.0091(16) 0.017(2) 0.035(2)
C13 0.068(2) 0.082(2) 0.108(3) 0.0169(19) 0.013(2) 0.048(2)
C12 0.071(2) 0.078(2) 0.122(4) 0.021(2) 0.001(2) 0.030(3)
C11 0.061(2) 0.097(3) 0.171(5) 0.031(2) 0.032(3) 0.049(3)

loop_
_atom_type_symbol
_atom_type_scat_dispersion_real
_atom_type_scat_dispersion_imag
_atom_type_scat_Cromer_Mann_a1
_atom_type_scat_Cromer_Mann_a2
_atom_type_scat_Cromer_Mann_a3
_atom_type_scat_Cromer_Mann_a4
_atom_type_scat_Cromer_Mann_b1
_atom_type_scat_Cromer_Mann_b2
_atom_type_scat_Cromer_Mann_b3
_atom_type_scat_Cromer_Mann_b4
_atom_type_scat_Cromer_Mann_c
_atom_type_scat_source
_atom_type_scat_dispersion_source
H 0.00000 0.00000 0.49300 0.32291 0.14019 0.04081 10.51090 26.12570 3.14236 57.79970 0.0030380000826 'International Tables Volume C Table 6.1.1.4 (pp. 500-502)' 'Henke, Gullikson and Davis, At. Data and Nucl. Data Tables, 1993, 54, 2'
C 0.01920 0.00962 2.31000 1.02000 1.58860 0.86500 20.84390 10.20750 0.56870 51.65120 0.215599998832 'International Tables Volume C Table 6.1.1.4 (pp. 500-502)' 'Henke, Gullikson and Davis, At. Data and Nucl. Data Tables, 1993, 54, 2'
Co -2.41037 3.56694 12.28410 7.34090 4.00340 2.34880 4.27910 0.27840 13.53590 71.16920 1.01180005074 'International Tables Volume C Table 6.1.1.4 (pp. 500-502)' 'Henke, Gullikson and Davis, At. Data and Nucl. Data Tables, 1993, 54, 2'
O 0.05239 0.03377 3.04850 2.28680 1.54630 0.86700 13.27710 5.70110 0.32390 32.90890 0.250800013542 'International Tables Volume C Table 6.1.1.4 (pp. 500-502)' 'Henke, Gullikson and Davis, At. Data and Nucl. Data Tables, 1993, 54, 2'

loop_
_geom_angle_atom_site_label_1
_geom_angle_atom_site_label_2
_geom_angle_atom_site_label_3
_geom_angle
_geom_angle_site_symmetry_1
_geom_angle_site_symmetry_3
O2 Co1 O2 180.0 3_556 .
O1 Co1 O2 92.60(7) 3_556 .
O1 Co1 O2 87.40(7) . .
O1 Co1 O2 92.60(7) . 3_556
O1 Co1 O2 87.40(7) 3_556 3_556
O1 Co1 O1 180.0 3_556 .
O3 Co1 O2 90.55(8) 3_556 .
O3 Co1 O2 90.55(8) . 3_556
O3 Co1 O2 89.45(8) . .
O3 Co1 O2 89.45(8) 3_556 3_556
O3 Co1 O1 88.97(9) 3_556 .
O3 Co1 O1 88.97(9) . 3_556
O3 Co1 O1 91.03(9) . .
O3 Co1 O1 91.03(9) 3_556 3_556
O3 Co1 O3 180.0 . 3_556
C9 O2 Co1 129.93(18) . .
C1 O1 Co1 130.36(18) . .
C1 C9A C9 122.1(2) . .
C9B C9A C9 119.0(2) . .
C9B C9A C1 118.8(3) . .
C9A C9 O2 125.2(2) . .
C8 C9 O2 116.5(3) . .
C8 C9 C9A 118.3(3) . .
C10 O3 Co1 123.81(19) . 3_556
C13 O3 Co1 125.3(2) . 3_556
C13 O3 C10 110.0(3) . .
C9A C1 O1 124.8(3) . .
C2 C1 O1 116.9(3) . .
C2 C1 C9A 118.2(2) . .
C3A C9B C9A 120.8(3) . .
C6A C9B C9A 120.5(3) . .
C6A C9B C3A 118.7(3) . .
C3 C3A C9B 118.5(3) . .
C4 C3A C9B 119.7(3) . .
C4 C3A C3 121.8(3) . .
C7 C6A C9B 118.9(3) . .
C6 C6A C9B 119.3(3) . .
C6 C6A C7 121.9(3) . .
C7 C8 C9 121.7(3) . .
C8 C7 C6A 121.5(3) . .
C3 C2 C1 121.6(3) . .
C2 C3 C3A 121.9(3) . .
C5 C4 C3A 121.0(4) . .
C5 C6 C6A 121.9(4) . .
C11 C10 O3 106.3(3) . .
C6 C5 C4 119.4(3) . .
C12 C13 O3 108.2(3) . .
C11 C12 C13 105.9(3) . .
C12 C11 C10 105.8(3) . .

loop_
_geom_bond_atom_site_label_1
_geom_bond_atom_site_label_2
_geom_bond_distance
_geom_bond_site_symmetry_2
Co1 O2 2.0101(18) 3_556
Co1 O2 2.0101(18) .
Co1 O1 2.0092(19) .
Co1 O1 2.0092(19) 3_556
Co1 O3 2.210(2) 3_556
Co1 O3 2.210(2) .
O2 C9 1.276(3) .
O1 C1 1.271(3) .
C9A C9 1.429(4) .
C9A C1 1.434(4) .
C9A C9B 1.437(4) .
C9 C8 1.449(4) .
O3 C10 1.415(4) .
O3 C13 1.407(4) .
C1 C2 1.438(4) .
C9B C3A 1.410(4) .
C9B C6A 1.424(4) .
C3A C3 1.420(5) .
C3A C4 1.406(4) .
C6A C7 1.422(5) .
C6A C6 1.400(5) .
C8 C7 1.349(5) .
C2 C3 1.347(5) .
C4 C5 1.388(6) .
C6 C5 1.368(6) .
C10 C11 1.488(5) .
C13 C12 1.472(5) .
C12 C11 1.461(6) .

loop_
_smtbx_masks_void_nr
_smtbx_masks_void_average_x
_smtbx_masks_void_average_y
_smtbx_masks_void_average_z
_smtbx_masks_void_volume
_smtbx_masks_void_count_electrons
1 -0.500 0.000 0.000 319.8 72.0
2 0.000 0.500 0.500 319.8 72.0
